data_7212043
loop_
_publ_author_name
'Chandrasekhar, Vadapalli'
'Senapati, Tapas'

_publ_section_title
;
 Trapping two different CdCl2 1D-layered structures by a
 cyclocarbophosphazene-based ligand
;
_journal_issue 3
_journal_name_full CrystEngComm
_journal_page_first 682
_journal_paper_doi 10.1039/b918776f
_journal_volume 12
_journal_year 2010
_chemical_formula_moiety 'C16 H20 N7 O2 P'
_chemical_formula_sum 'C16 H20 N7 O2 P'
_chemical_formula_weight 373.36
_chemical_name_systematic
;
?
;
_space_group_IT_number 2
_symmetry_cell_setting triclinic
_symmetry_space_group_name_Hall '-P 1'
_symmetry_space_group_name_H-M 'P -1'
_atom_sites_solution_hydrogens geom
_atom_sites_solution_primary direct
_atom_sites_solution_secondary difmap
_audit_creation_method SHELXL-97
_cell_angle_alpha 86.803(4)
_cell_angle_beta 81.176(4)
_cell_angle_gamma 74.745(4)
_cell_formula_units_Z 2
_cell_length_a 7.3777(16)
_cell_length_b 10.187(2)
_cell_length_c 12.570(3)
_cell_measurement_reflns_used 2061
_cell_measurement_temperature 293(2)
_cell_measurement_theta_max 27.38
_cell_measurement_theta_min 2.62
_cell_volume 900.5(3)
_computing_cell_refinement 'Bruker SMART'
_computing_data_collection 'Bruker SMART'
_computing_data_reduction 'Bruker SAINT'
_computing_molecular_graphics 'Bruker SHELXTL'
_computing_publication_material 'Bruker SHELXTL'
_computing_structure_refinement 'SHELXL-97 (Sheldrick, 1997)'
_computing_structure_solution 'SHELXS-97 (Sheldrick, 1990)'
_diffrn_ambient_temperature 293(2)
_diffrn_measured_fraction_theta_full 0.942
_diffrn_measured_fraction_theta_max 0.942
_diffrn_measurement_device_type 'CCD area detector'
_diffrn_measurement_method 'omega scans'
_diffrn_radiation_monochromator graphite
_diffrn_radiation_source 'fine-focus sealed tube'
_diffrn_radiation_type MoK\a
_diffrn_radiation_wavelength 0.71073
_diffrn_reflns_av_R_equivalents 0.0224
_diffrn_reflns_av_sigmaI/netI 0.0449
_diffrn_reflns_limit_h_max 9
_diffrn_reflns_limit_h_min -8
_diffrn_reflns_limit_k_max 11
_diffrn_reflns_limit_k_min -13
_diffrn_reflns_limit_l_max 16
_diffrn_reflns_limit_l_min -16
_diffrn_reflns_number 5933
_diffrn_reflns_theta_full 28.46
_diffrn_reflns_theta_max 28.46
_diffrn_reflns_theta_min 2.62
_exptl_absorpt_coefficient_mu 0.180
_exptl_absorpt_correction_T_max 0.9897
_exptl_absorpt_correction_T_min 0.9812
_exptl_absorpt_correction_type empirical
_exptl_absorpt_process_details SADABS
_exptl_crystal_colour colorless
_exptl_crystal_density_diffrn 1.377
_exptl_crystal_density_method 'not measured'
_exptl_crystal_description block
_exptl_crystal_F_000 392
_exptl_crystal_size_max 0.11
_exptl_crystal_size_mid 0.09
_exptl_crystal_size_min 0.06
_refine_diff_density_max 0.345
_refine_diff_density_min -0.511
_refine_diff_density_rms 0.077
_refine_ls_extinction_coef 0.068(8)
_refine_ls_extinction_expression Fc^*^=kFc[1+0.001xFc^2^\l^3^/sin(2\q)]^-1/4^
_refine_ls_extinction_method SHELXL
_refine_ls_goodness_of_fit_ref 1.135
_refine_ls_hydrogen_treatment constr
_refine_ls_matrix_type full
_refine_ls_number_parameters 240
_refine_ls_number_reflns 4284
_refine_ls_number_restraints 0
_refine_ls_restrained_S_all 1.135
_refine_ls_R_factor_all 0.0864
_refine_ls_R_factor_gt 0.0598
_refine_ls_shift/su_max 0.000
_refine_ls_shift/su_mean 0.000
_refine_ls_structure_factor_coef Fsqd
_refine_ls_weighting_details 'calc w=1/[\s^2^(Fo^2^)+(0.0843P)^2^+0.6198P] where P=(Fo^2^+2Fc^2^)/3'
_refine_ls_weighting_scheme calc
_refine_ls_wR_factor_gt 0.1499
_refine_ls_wR_factor_ref 0.2082
_reflns_number_gt 3109
_reflns_number_total 4284
_reflns_threshold_expression >2sigma(I)
_cod_data_source_file b918776f.txt
_cod_data_source_block Ligand(L)
_cod_depositor_comments
;
The following automatic conversions were performed:

'_symmetry_cell_setting' value 'Triclinic' changed to 'triclinic'
according to /home/saulius/struct/CIF-dictionaries/cif_core.dic
dictionary named 'cif_core.dic' version 2.4.2 from 2011-04-26.

Automatic conversion script
Id: cif_fix_values 1891 2012-01-12 08:04:46Z andrius 
;
_cod_original_sg_symbol_H-M P-1
_cod_database_code 7212043

loop_
_symmetry_equiv_pos_as_xyz
'x, y, z'
'-x, -y, -z'

loop_
_atom_site_label
_atom_site_type_symbol
_atom_site_fract_x
_atom_site_fract_y
_atom_site_fract_z
_atom_site_U_iso_or_equiv
_atom_site_adp_type
_atom_site_occupancy
_atom_site_symmetry_multiplicity
_atom_site_calc_flag
_atom_site_refinement_flags
P1 P 0.15985(11) 0.54424(8) 0.33977(6) 0.0453(3) Uani 1 1 d .
O1 O 0.1587(3) 0.3878(2) 0.35007(16) 0.0522(5) Uani 1 1 d .
O2 O 0.2109(3) 0.5439(2) 0.45766(16) 0.0527(5) Uani 1 1 d .
N1 N 0.3265(3) 0.5662(3) 0.2513(2) 0.0484(6) Uani 1 1 d .
N2 N -0.0399(4) 0.6411(3) 0.3271(2) 0.0524(6) Uani 1 1 d .
N3 N 0.1011(3) 0.7473(2) 0.17076(19) 0.0468(6) Uani 1 1 d .
N4 N -0.2117(4) 0.8255(3) 0.2415(2) 0.0522(6) Uani 1 1 d .
N5 N 0.4135(4) 0.6800(3) 0.0975(2) 0.0533(6) Uani 1 1 d .
N6 N 0.0960(5) 0.1411(4) 0.1135(3) 0.0780(10) Uani 1 1 d .
N7 N 0.3174(5) 0.8562(3) 0.6178(3) 0.0705(8) Uani 1 1 d .
C1 C 0.2743(4) 0.6642(3) 0.1758(2) 0.0423(6) Uani 1 1 d .
C2 C -0.0446(4) 0.7349(3) 0.2470(2) 0.0444(6) Uani 1 1 d .
C3 C -0.3777(5) 0.8230(4) 0.3200(3) 0.0649(9) Uani 1 1 d .
H3A H -0.3396 0.7630 0.3788 0.097 Uiso 1 1 calc R
H3B H -0.4664 0.7912 0.2865 0.097 Uiso 1 1 calc R
H3C H -0.4365 0.9130 0.3465 0.097 Uiso 1 1 calc R
C4 C -0.2382(5) 0.9323(3) 0.1595(3) 0.0583(8) Uani 1 1 d .
H4A H -0.1186 0.9300 0.1159 0.088 Uiso 1 1 calc R
H4B H -0.2875 1.0192 0.1934 0.088 Uiso 1 1 calc R
H4C H -0.3261 0.9184 0.1150 0.088 Uiso 1 1 calc R
C5 C 0.6056(5) 0.5947(4) 0.0928(3) 0.0645(9) Uani 1 1 d .
H5A H 0.6090 0.5242 0.1469 0.097 Uiso 1 1 calc R
H5B H 0.6885 0.6489 0.1052 0.097 Uiso 1 1 calc R
H5C H 0.6464 0.5545 0.0230 0.097 Uiso 1 1 calc R
C6 C 0.3785(5) 0.7827(4) 0.0123(3) 0.0638(9) Uani 1 1 d .
H6A H 0.2524 0.8406 0.0284 0.096 Uiso 1 1 calc R
H6B H 0.3911 0.7388 -0.0551 0.096 Uiso 1 1 calc R
H6C H 0.4689 0.8362 0.0075 0.096 Uiso 1 1 calc R
C7 C 0.1385(4) 0.3122(3) 0.2669(2) 0.0469(7) Uani 1 1 d .
C8 C 0.0642(5) 0.3652(4) 0.1756(3) 0.0576(8) Uani 1 1 d .
H8 H 0.0272 0.4588 0.1634 0.069 Uiso 1 1 calc R
C9 C 0.0460(5) 0.2750(4) 0.1018(3) 0.0652(9) Uani 1 1 d .
H9 H -0.0047 0.3110 0.0400 0.078 Uiso 1 1 calc R
C10 C 0.1676(7) 0.0941(4) 0.2033(4) 0.0832(12) Uani 1 1 d .
H10 H 0.2027 0.0002 0.2141 0.100 Uiso 1 1 calc R
C11 C 0.1935(6) 0.1740(3) 0.2813(3) 0.0645(9) Uani 1 1 d .
H11 H 0.2466 0.1354 0.3418 0.077 Uiso 1 1 calc R
C12 C 0.2419(4) 0.6526(3) 0.5066(2) 0.0467(6) Uani 1 1 d .
C13 C 0.1976(5) 0.7852(3) 0.4691(3) 0.0590(8) Uani 1 1 d .
H13 H 0.1419 0.8089 0.4069 0.071 Uiso 1 1 calc R
C14 C 0.2392(6) 0.8815(4) 0.5278(3) 0.0693(10) Uani 1 1 d .
H14 H 0.2103 0.9710 0.5024 0.083 Uiso 1 1 calc R
C15 C 0.3563(6) 0.7268(4) 0.6513(3) 0.0671(9) Uani 1 1 d .
H15 H 0.4101 0.7056 0.7144 0.080 Uiso 1 1 calc R
C16 C 0.3225(5) 0.6224(3) 0.5993(3) 0.0550(8) Uani 1 1 d .
H16 H 0.3534 0.5336 0.6262 0.066 Uiso 1 1 calc R

loop_
_atom_site_aniso_label
_atom_site_aniso_U_11
_atom_site_aniso_U_22
_atom_site_aniso_U_33
_atom_site_aniso_U_23
_atom_site_aniso_U_13
_atom_site_aniso_U_12
P1 0.0512(5) 0.0451(4) 0.0399(4) 0.0024(3) -0.0064(3) -0.0137(3)
O1 0.0696(14) 0.0467(11) 0.0424(11) 0.0029(9) -0.0112(10) -0.0176(10)
O2 0.0706(14) 0.0469(11) 0.0431(11) 0.0024(9) -0.0120(10) -0.0181(10)
N1 0.0469(13) 0.0506(14) 0.0461(13) 0.0042(11) -0.0099(10) -0.0090(11)
N2 0.0531(15) 0.0521(14) 0.0511(14) 0.0034(11) -0.0039(11) -0.0152(12)
N3 0.0494(14) 0.0475(13) 0.0418(13) 0.0040(10) -0.0066(10) -0.0105(11)
N4 0.0457(14) 0.0483(14) 0.0588(16) 0.0001(11) -0.0063(11) -0.0066(11)
N5 0.0517(15) 0.0587(15) 0.0480(14) 0.0072(12) -0.0010(11) -0.0171(12)
N6 0.107(3) 0.075(2) 0.062(2) -0.0125(16) -0.0073(18) -0.042(2)
N7 0.083(2) 0.0669(19) 0.0668(19) -0.0107(15) -0.0137(16) -0.0247(16)
C1 0.0453(15) 0.0470(15) 0.0369(13) -0.0048(11) -0.0058(11) -0.0154(12)
C2 0.0503(16) 0.0409(14) 0.0442(15) -0.0044(11) -0.0082(12) -0.0138(12)
C3 0.0498(18) 0.065(2) 0.075(2) -0.0081(17) 0.0005(16) -0.0099(15)
C4 0.062(2) 0.0506(17) 0.0587(19) 0.0035(14) -0.0154(15) -0.0042(15)
C5 0.0516(19) 0.076(2) 0.063(2) -0.0005(17) 0.0048(15) -0.0187(17)
C6 0.070(2) 0.071(2) 0.0516(19) 0.0120(16) -0.0029(16) -0.0271(18)
C7 0.0451(15) 0.0515(16) 0.0449(15) -0.0030(12) -0.0004(12) -0.0167(13)
C8 0.065(2) 0.0564(18) 0.0520(18) 0.0013(14) -0.0114(15) -0.0151(15)
C9 0.072(2) 0.083(3) 0.0474(18) -0.0031(17) -0.0125(16) -0.031(2)
C10 0.124(4) 0.052(2) 0.075(3) -0.0074(18) -0.015(3) -0.024(2)
C11 0.088(3) 0.0452(17) 0.061(2) 0.0015(15) -0.0169(18) -0.0151(17)
C12 0.0495(16) 0.0489(16) 0.0413(15) -0.0023(12) -0.0023(12) -0.0138(13)
C13 0.072(2) 0.0546(18) 0.0525(18) 0.0035(14) -0.0155(16) -0.0168(16)
C14 0.086(3) 0.0513(19) 0.071(2) -0.0047(17) -0.010(2) -0.0188(18)
C15 0.075(2) 0.073(2) 0.057(2) -0.0054(17) -0.0187(17) -0.0190(19)
C16 0.0577(19) 0.0571(18) 0.0505(17) 0.0001(14) -0.0116(14) -0.0137(15)

loop_
_atom_type_symbol
_atom_type_description
_atom_type_scat_dispersion_real
_atom_type_scat_dispersion_imag
_atom_type_scat_source
C C 0.0033 0.0016 'International Tables Vol C Tables 4.2.6.8 and 6.1.1.4'
H H 0.0000 0.0000 'International Tables Vol C Tables 4.2.6.8 and 6.1.1.4'
N N 0.0061 0.0033 'International Tables Vol C Tables 4.2.6.8 and 6.1.1.4'
O O 0.0106 0.0060 'International Tables Vol C Tables 4.2.6.8 and 6.1.1.4'
P P 0.1023 0.0942 'International Tables Vol C Tables 4.2.6.8 and 6.1.1.4'

loop_
_geom_angle_atom_site_label_1
_geom_angle_atom_site_label_2
_geom_angle_atom_site_label_3
_geom_angle
N2 P1 N1 114.41(13)
N2 P1 O2 112.68(13)
N1 P1 O2 111.83(13)
N2 P1 O1 112.87(13)
N1 P1 O1 110.97(13)
O2 P1 O1 92.05(11)
C7 O1 P1 124.41(19)
C12 O2 P1 125.90(19)
C1 N1 P1 115.3(2)
C2 N2 P1 116.4(2)
C1 N3 C2 118.9(2)
C2 N4 C4 122.8(3)
C2 N4 C3 121.0(3)
C4 N4 C3 116.1(3)
C1 N5 C5 121.7(3)
C1 N5 C6 121.8(3)
C5 N5 C6 116.6(3)
C9 N6 C10 115.7(3)
C14 N7 C15 115.5(3)
N3 C1 N5 116.4(3)
N3 C1 N1 127.7(3)
N5 C1 N1 115.9(3)
N4 C2 N2 116.7(3)
N4 C2 N3 116.3(3)
N2 C2 N3 127.0(3)
N4 C3 H3A 109.5
N4 C3 H3B 109.5
H3A C3 H3B 109.5
N4 C3 H3C 109.5
H3A C3 H3C 109.5
H3B C3 H3C 109.5
N4 C4 H4A 109.5
N4 C4 H4B 109.5
H4A C4 H4B 109.5
N4 C4 H4C 109.5
H4A C4 H4C 109.5
H4B C4 H4C 109.5
N5 C5 H5A 109.5
N5 C5 H5B 109.5
H5A C5 H5B 109.5
N5 C5 H5C 109.5
H5A C5 H5C 109.5
H5B C5 H5C 109.5
N5 C6 H6A 109.5
N5 C6 H6B 109.5
H6A C6 H6B 109.5
N5 C6 H6C 109.5
H6A C6 H6C 109.5
H6B C6 H6C 109.5
C11 C7 C8 119.4(3)
C11 C7 O1 115.5(3)
C8 C7 O1 125.1(3)
C7 C8 C9 117.8(3)
C7 C8 H8 121.1
C9 C8 H8 121.1
N6 C9 C8 124.4(3)
N6 C9 H9 117.8
C8 C9 H9 117.8
N6 C10 C11 124.8(4)
N6 C10 H10 117.6
C11 C10 H10 117.6
C7 C11 C10 117.9(3)
C7 C11 H11 121.1
C10 C11 H11 121.1
C16 C12 C13 119.4(3)
C16 C12 O2 115.8(3)
C13 C12 O2 124.8(3)
C12 C13 C14 117.3(3)
C12 C13 H13 121.4
C14 C13 H13 121.4
N7 C14 C13 125.1(3)
N7 C14 H14 117.5
C13 C14 H14 117.5
N7 C15 C16 124.5(3)
N7 C15 H15 117.7
C16 C15 H15 117.7
C12 C16 C15 118.2(3)
C12 C16 H16 120.9
C15 C16 H16 120.9

loop_
_geom_bond_atom_site_label_1
_geom_bond_atom_site_label_2
_geom_bond_distance
P1 N2 1.569(3)
P1 N1 1.580(3)
P1 O2 1.584(2)
P1 O1 1.594(2)
O1 C7 1.380(3)
O2 C12 1.382(3)
N1 C1 1.360(4)
N2 C2 1.347(4)
N3 C1 1.342(4)
N3 C2 1.354(4)
N4 C2 1.340(4)
N4 C4 1.452(4)
N4 C3 1.455(4)
N5 C1 1.345(4)
N5 C5 1.449(4)
N5 C6 1.458(4)
N6 C9 1.321(5)
N6 C10 1.332(5)
N7 C14 1.329(5)
N7 C15 1.332(5)
C3 H3A 0.9600
C3 H3B 0.9600
C3 H3C 0.9600
C4 H4A 0.9600
C4 H4B 0.9600
C4 H4C 0.9600
C5 H5A 0.9600
C5 H5B 0.9600
C5 H5C 0.9600
C6 H6A 0.9600
C6 H6B 0.9600
C6 H6C 0.9600
C7 C11 1.369(4)
C7 C8 1.371(4)
C8 C9 1.386(5)
C8 H8 0.9300
C9 H9 0.9300
C10 C11 1.374(5)
C10 H10 0.9300
C11 H11 0.9300
C12 C16 1.371(4)
C12 C13 1.377(4)
C13 C14 1.383(5)
C13 H13 0.9300
C14 H14 0.9300
C15 C16 1.374(5)
C15 H15 0.9300
C16 H16 0.9300
